data_1577087
loop_
_publ_author_name
'Gao, Yangyang'
'Medin, Sean'
'Schmitz, Alexa M.'
'Wilson, Justin J.'

_publ_section_title
;
 Picolinate-based acyclic ligand for rare earth element extraction and
 separation.
;
_journal_issue 20
_journal_name_full 'Chemical science'
_journal_page_first 10237
_journal_page_last 10250
_journal_paper_doi 10.1039/d6sc00975a
_journal_volume 17
_journal_year 2026
_chemical_formula_moiety 'C24 H26 La N4 O10, C23.968 H28 La N4 O10, 8(H2 O), 0.898(C1 H3 O1), 1.102(O)'
_chemical_formula_sum 'C48.866 H72.693 La2 N8 O30'
_chemical_formula_weight 1530.544
_space_group_crystal_system monoclinic
_space_group_IT_number 13
_space_group_name_Hall '-P 2yc'
_space_group_name_H-M_alt 'P 1 2/c 1'
_symmetry_Int_Tables_number 13
_audit_creation_date 2026-03-13
_audit_creation_method
;
Olex2 1.5
(compiled 2025.07.13 svn.rb7424aed for OlexSys, GUI svn.r7314)
;
_audit_update_record
;
2026-03-18 deposited with the CCDC.	2026-03-26 downloaded from the CCDC.
;
_cell_angle_alpha 90
_cell_angle_beta 105.955(8)
_cell_angle_gamma 90
_cell_formula_units_Z 2
_cell_length_a 20.903(3)
_cell_length_b 8.2203(10)
_cell_length_c 17.5505(19)
_cell_measurement_reflns_used 2228
_cell_measurement_temperature 100.04
_cell_measurement_theta_max 26.21
_cell_measurement_theta_min 2.69
_cell_volume 2899.5(6)
_computing_molecular_graphics 'Olex2 1.5 (Dolomanov et al., 2009)'
_computing_publication_material 'Olex2 1.5 (Dolomanov et al., 2009)'
_computing_structure_refinement 'olex2.refine 1.5 (Bourhis et al., 2015)'
_computing_structure_solution 'olex2.solve 1.5 (Bourhis et al., 2015)'
_diffrn_ambient_temperature 100.04
_diffrn_measured_fraction_theta_full 0.9903
_diffrn_measured_fraction_theta_max 0.9764
_diffrn_measurement_device_type 'bruker kappa apex 2'
_diffrn_radiation_type 'Mo K\a'
_diffrn_radiation_wavelength 0.71073
_diffrn_reflns_av_R_equivalents 0.0471
_diffrn_reflns_av_unetI/netI 0.0745
_diffrn_reflns_Laue_measured_fraction_full 0.9903
_diffrn_reflns_Laue_measured_fraction_max 0.9764
_diffrn_reflns_limit_h_max 26
_diffrn_reflns_limit_h_min -21
_diffrn_reflns_limit_k_max 10
_diffrn_reflns_limit_k_min -9
_diffrn_reflns_limit_l_max 22
_diffrn_reflns_limit_l_min -22
_diffrn_reflns_number 12604
_diffrn_reflns_point_group_measured_fraction_full 0.9903
_diffrn_reflns_point_group_measured_fraction_max 0.9764
_diffrn_reflns_theta_full 25.2417
_diffrn_reflns_theta_max 26.88
_diffrn_reflns_theta_min 1.01
_exptl_absorpt_coefficient_mu 1.549
_exptl_absorpt_correction_T_max 0.7454
_exptl_absorpt_correction_T_min 0.6611
_exptl_absorpt_correction_type multi-scan
_exptl_absorpt_process_details sadabs
_exptl_crystal_colour colorless
_exptl_crystal_density_diffrn 1.753
_exptl_crystal_description block
_exptl_crystal_F_000 1553.248
_exptl_crystal_size_max 0.25
_exptl_crystal_size_mid 0.25
_exptl_crystal_size_min 0.1
_refine_diff_density_max 1.1408
_refine_diff_density_min -0.9877
_refine_diff_density_rms 0.2236
_refine_ls_d_res_high 0.7861
_refine_ls_d_res_low 20.0978
_refine_ls_goodness_of_fit_ref 1.0195
_refine_ls_hydrogen_treatment mixed
_refine_ls_matrix_type full
_refine_ls_number_constraints 57
_refine_ls_number_parameters 428
_refine_ls_number_reflns 6128
_refine_ls_number_restraints 35
_refine_ls_restrained_S_all 1.0164
_refine_ls_R_factor_all 0.0625
_refine_ls_R_factor_gt 0.0409
_refine_ls_shift/su_max 0.0007
_refine_ls_shift/su_mean 0.0000
_refine_ls_structure_factor_coef Fsqd
_refine_ls_weighting_details 'w=1/[\s^2^(Fo^2^)+(0.0260P)^2^] where P=(Fo^2^+2Fc^2^)/3'
_refine_ls_weighting_scheme calc
_refine_ls_wR_factor_gt 0.0723
_refine_ls_wR_factor_ref 0.0795
_reflns_Friedel_coverage 0.0
_reflns_limit_h_max 25
_reflns_limit_h_min -26
_reflns_limit_k_max 10
_reflns_limit_k_min 0
_reflns_limit_l_max 22
_reflns_limit_l_min 0
_reflns_number_gt 4660
_reflns_number_total 6128
_reflns_threshold_expression I>=2u(I)
_cod_data_source_file d6sc00975a2.cif
_cod_data_source_block test_a
_cod_depositor_comments
;
The following automatic conversions were performed:

data item '_exptl_absorpt_correction_type' value 'Multi-scan' was
changed to 'multi-scan' in accordance with the
/home/data/users/saulius/crontab/automatic-downloads/rss-feeds/RSC/lib/dictionaries/cif_core.dic
dictionary named 'cif_core.dic' version 2.4.2 last updated on
2011-04-26.

Automatic conversion script
Id: cif_fix_values 8170 2020-07-09 18:12:32Z antanas 

 Adding full bibliography for 1577087.cif.
;
_cod_database_code 1577087
_olex2_refinement_description
;
1. Fixed Uiso
 At 1.2 times of:
  All C(H) groups, All C(H,H) groups, All O(H) groups, All O(H,H) groups
 At 1.5 times of:
  All C(H,H,H) groups
2. Restrained distances
 O20-H20a = O20-H20b = O8-H8a = O6-H6c = O1-H1
 0.84 with sigma of 0.02
 O6-H6d = O8-H8b = O7-H7a = O7-H7b
 0.84 with sigma of 0.02
 C13-O10
 1.42 with sigma of 0.001
3. Rigid bond restraints
 C13, O10, O9
 with sigma for 1-2 distances of 0.001 and sigma for 1-3 distances of 0.001
4. Uiso/Uaniso restraints and constraints
C13 \\sim O10 \\sim O9: within 2A with sigma of 0.01 and sigma for terminal
atoms of 0.01 within 2A
Uanis(O9) \\sim Ueq: with sigma of 0.0005 and sigma for terminal atoms of 0.001
Uanis(C7) = Uanis(C07)
Uanis(C11) = Uanis(C7) = Uanis(C07) = Uanis(C011)
5. Others
 Sof(O9)=1-FVAR(1)
 Sof(C13)=Sof(H13a)=Sof(H13b)=Sof(H13c)=Sof(O10)=FVAR(1)
6.a Secondary CH2 refined with riding coordinates:
 C6(H6a,H6b), C2(H2a,H2b), C5(H5a,H5b), C05(H05a,H05b), C04(H04a,H04b), C4(H4a,
 H4b), C3(H3a,H3b), C06(H06a,H06b), C03(H03a,H03b), C02(H02a,H02b)
6.b Aromatic/amide H refined with riding coordinates:
 C09(H09), C8(H8), C9(H9), C010(H010), C08(H08), C10(H10)
6.c Idealised Me refined as rotating group:
 C13(H13a,H13b,H13c)
;
_olex2_submission_special_instructions 'No special instructions were received'

loop_
_space_group_symop_id
_space_group_symop_operation_xyz
1 x,y,z
2 -x,y,-z+1/2
3 -x,-y,-z
4 x,-y,z-1/2

loop_
_atom_site_label
_atom_site_type_symbol
_atom_site_fract_x
_atom_site_fract_y
_atom_site_fract_z
_atom_site_U_iso_or_equiv
_atom_site_adp_type
_atom_site_occupancy
_atom_site_site_symmetry_order
_atom_site_refinement_flags_posn
_atom_site_refinement_flags_adp
_atom_site_refinement_flags_occupancy
_atom_site_disorder_group
C09 C 0.4717(2) 0.8329(5) 1.0470(2) 0.0154(10) Uani 1.000000 1 . . . .
H09 H 0.4695(2) 0.8637(5) 1.0984(2) 0.0184(12) Uiso 1.000000 1 R . . .
C1 C 0.1292(2) 0.1295(5) 0.2293(2) 0.0143(10) Uani 1.000000 1 . . . .
C01 C 0.3661(2) 0.9313(5) 0.6577(2) 0.0174(10) Uani 1.000000 1 . . . .
C6 C 0.1349(2) 0.1789(5) 0.4026(2) 0.0144(9) Uani 1.000000 1 . . . .
H6a H 0.1798(2) 0.1810(5) 0.4407(2) 0.0173(11) Uiso 1.000000 1 R . . .
H6b H 0.1288(2) 0.0715(5) 0.3760(2) 0.0173(11) Uiso 1.000000 1 R . . .
C8 C 0.0905(2) 0.1341(5) 0.5224(2) 0.0143(9) Uani 1.000000 1 . . . .
H8 H 0.1296(2) 0.0751(5) 0.5480(2) 0.0172(11) Uiso 1.000000 1 R . . .
C9 C 0.0410(2) 0.1552(5) 0.5586(2) 0.0161(10) Uani 1.000000 1 . . . .
H9 H 0.0442(2) 0.1065(5) 0.6086(2) 0.0193(12) Uiso 1.000000 1 R . . .
C010 C 0.5244(2) 0.7424(5) 1.0377(2) 0.0136(9) Uani 1.000000 1 . . . .
H010 H 0.5582(2) 0.7055(5) 1.0825(2) 0.0164(11) Uiso 1.000000 1 R . . .
C2 C 0.1682(2) 0.2522(5) 0.2884(2) 0.0146(10) Uani 1.000000 1 . . . .
H2a H 0.2105(2) 0.2024(5) 0.3192(2) 0.0175(12) Uiso 1.000000 1 R . . .
H2b H 0.1791(2) 0.3471(5) 0.2595(2) 0.0175(12) Uiso 1.000000 1 R . . .
C5 C 0.0373(2) 0.7511(6) 0.2629(3) 0.0217(11) Uani 1.000000 1 . . . .
H5a H 0.0546(2) 0.7515(6) 0.2157(3) 0.0260(13) Uiso 1.000000 1 R . . .
H5b H 0.0535(2) 0.8504(6) 0.2941(3) 0.0260(13) Uiso 1.000000 1 R . . .
C05 C 0.46281(19) 0.3035(5) 0.7422(2) 0.0122(9) Uani 1.000000 1 . . . .
H05a H 0.44154(19) 0.3056(5) 0.6844(2) 0.0146(11) Uiso 1.000000 1 R . . .
H05b H 0.44849(19) 0.2031(5) 0.7640(2) 0.0146(11) Uiso 1.000000 1 R . . .
C11 C -0.0182(2) 0.3112(5) 0.4475(2) 0.0111(5) Uani 1.000000 1 . . . .
C04 C 0.37090(18) 0.4468(5) 0.7587(2) 0.0121(9) Uani 1.000000 1 . . . .
H04a H 0.35431(18) 0.3461(5) 0.7777(2) 0.0145(11) Uiso 1.000000 1 R . . .
H04b H 0.35231(18) 0.4526(5) 0.7004(2) 0.0145(11) Uiso 1.000000 1 R . . .
C12 C -0.0752(2) 0.4108(5) 0.4013(2) 0.0160(10) Uani 1.000000 1 . . . .
C011 C 0.5274(2) 0.7062(5) 0.9614(2) 0.0111(5) Uani 1.000000 1 . . . .
C4 C 0.1325(2) 0.6077(5) 0.3320(2) 0.0160(10) Uani 1.000000 1 . . . .
H4a H 0.1502(2) 0.7083(5) 0.3612(2) 0.0192(12) Uiso 1.000000 1 R . . .
H4b H 0.1485(2) 0.6022(5) 0.2839(2) 0.0192(12) Uiso 1.000000 1 R . . .
C3 C 0.1563(2) 0.4617(5) 0.3834(2) 0.0150(10) Uani 1.000000 1 . . . .
H3a H 0.2055(2) 0.4591(5) 0.3987(2) 0.0180(11) Uiso 1.000000 1 R . . .
H3b H 0.1419(2) 0.4715(5) 0.4325(2) 0.0180(11) Uiso 1.000000 1 R . . .
C012 C 0.5828(2) 0.6081(5) 0.9450(2) 0.0127(9) Uani 1.000000 1 . . . .
C06 C 0.3753(2) 0.8731(5) 0.8319(2) 0.0137(9) Uani 1.000000 1 . . . .
H06a H 0.3846(2) 0.9800(5) 0.8113(2) 0.0164(11) Uiso 1.000000 1 R . . .
H06b H 0.3315(2) 0.8798(5) 0.8432(2) 0.0164(11) Uiso 1.000000 1 R . . .
C03 C 0.34897(19) 0.5935(5) 0.7970(2) 0.0117(9) Uani 1.000000 1 . . . .
H03a H 0.29976(19) 0.5957(5) 0.7833(2) 0.0141(11) Uiso 1.000000 1 R . . .
H03b H 0.36598(19) 0.5837(5) 0.8553(2) 0.0141(11) Uiso 1.000000 1 R . . .
C08 C 0.4223(2) 0.8782(5) 0.9814(2) 0.0129(9) Uani 1.000000 1 . . . .
H08 H 0.3849(2) 0.9376(5) 0.9868(2) 0.0155(11) Uiso 1.000000 1 R . . .
C7 C 0.0827(2) 0.2009(5) 0.4472(2) 0.0111(5) Uani 0.984(9) 1 . . P 1
C10 C -0.0139(2) 0.2481(5) 0.5217(2) 0.0175(10) Uani 1.000000 1 . . . .
H10 H -0.0480(2) 0.2681(5) 0.5469(2) 0.0210(12) Uiso 1.000000 1 R . . .
C02 C 0.3307(2) 0.8038(5) 0.6945(2) 0.0144(10) Uani 1.000000 1 . . . .
H02a H 0.2893(2) 0.8510(5) 0.7019(2) 0.0173(11) Uiso 1.000000 1 R . . .
H02b H 0.3183(2) 0.7102(5) 0.6580(2) 0.0173(11) Uiso 1.000000 1 R . . .
La1 La 0.5 0.71101(4) 0.75 0.00893(9) Uani 1.000000 2 S T P .
La2 La 0.0 0.34182(4) 0.25 0.00981(9) Uani 1.000000 2 S T P .
N01 N 0.48064(16) 0.7543(4) 0.89681(19) 0.0111(7) Uani 1.000000 1 . . . .
N1 N 0.02955(16) 0.2851(4) 0.40950(18) 0.0118(8) Uani 1.000000 1 . . . .
N2 N 0.13040(16) 0.3076(4) 0.34301(19) 0.0121(8) Uani 1.000000 1 . . . .
N02 N 0.37299(17) 0.7468(4) 0.77150(19) 0.0127(8) Uani 1.000000 1 . . . .
O6 O -0.22263(15) 0.5746(4) 0.36736(18) 0.0213(7) Uani 1.000000 1 D . . .
H6c H -0.243(2) 0.610(5) 0.397(2) 0.0256(9) Uiso 1.000000 1 DR . . .
H6d H -0.226(2) 0.652(4) 0.335(2) 0.0256(9) Uiso 1.000000 1 DR . . .
O1 O -0.12004(16) 0.4403(5) 0.43599(18) 0.0320(9) Uani 1.000000 1 D . . .
H1 H -0.1550(16) 0.495(5) 0.412(3) 0.0384(11) Uiso 1.000000 1 DR . . .
O05 O 0.44235(12) 0.4438(3) 0.77870(15) 0.0088(6) Uani 1.000000 1 . . . .
O2 O -0.07555(13) 0.4588(3) 0.33377(15) 0.0150(7) Uani 1.000000 1 . . . .
O5 O 0.06102(14) 0.6100(3) 0.30990(15) 0.0139(6) Uani 1.000000 1 . . . .
O01 O 0.57992(13) 0.5880(3) 0.87190(15) 0.0134(6) Uani 1.000000 1 . . . .
O4 O 0.06729(13) 0.1152(3) 0.22364(15) 0.0137(6) Uani 1.000000 1 . . . .
O02 O 0.62685(13) 0.5517(4) 1.00169(16) 0.0151(7) Uani 1.000000 1 . . . .
O3 O 0.15933(14) 0.0532(4) 0.18860(17) 0.0230(7) Uani 1.000000 1 . . . .
O04 O 0.42875(14) 0.9439(3) 0.68645(16) 0.0175(7) Uani 1.000000 1 . . . .
O20 O 0.70832(15) 0.3223(4) 0.95988(19) 0.0188(7) Uani 1.000000 1 D . . .
H20a H 0.6808(18) 0.387(4) 0.970(3) 0.0226(9) Uiso 1.000000 1 DR . . .
H20b H 0.688(2) 0.236(4) 0.942(2) 0.0226(9) Uiso 1.000000 1 DR . . .
O8 O 0.75989(18) 0.7991(5) 1.26274(19) 0.0293(9) Uani 1.000000 1 D . . .
H8a H 0.743(2) 0.796(6) 1.2143(12) 0.0352(10) Uiso 1.000000 1 DR . . .
H8b H 0.788(2) 0.874(5) 1.277(3) 0.0352(10) Uiso 1.000000 1 DR . . .
O03 O 0.33165(16) 1.0114(4) 0.60093(18) 0.0284(8) Uani 1.000000 1 . . . .
O7 O 0.71071(19) 0.7707(5) 1.1034(2) 0.0382(9) Uani 1.000000 1 D . . .
H7a H 0.682(2) 0.705(5) 1.078(3) 0.0458(11) Uiso 1.000000 1 DR . . .
H7b H 0.733(2) 0.794(7) 1.072(3) 0.0458(11) Uiso 1.000000 1 DR . . .
C07 C 0.4279(2) 0.8358(5) 0.9067(2) 0.0111(5) Uani 1.000000 1 . . . .
C13 C 0.7977(5) 0.7906(12) 0.9748(7) 0.025(2) Uani 0.449(8) 1 D U P 1
H13a H 0.797(3) 0.814(4) 0.9197(14) 0.037(4) Uiso 0.449(8) 1 GR . P 1
H13b H 0.8439(10) 0.786(5) 1.008(2) 0.037(4) Uiso 0.449(8) 1 GR . P 1
H13c H 0.776(2) 0.6860(16) 0.977(4) 0.037(4) Uiso 0.449(8) 1 GR . P 1
O10 O 0.7636(4) 0.9158(9) 1.0033(4) 0.030(2) Uani 0.449(8) 1 D U P 1
O9 O 0.7879(3) 0.8498(8) 0.9895(4) 0.0146(15) Uani 0.551(8) 1 . U P 2

loop_
_atom_site_aniso_label
_atom_site_aniso_U_11
_atom_site_aniso_U_22
_atom_site_aniso_U_33
_atom_site_aniso_U_12
_atom_site_aniso_U_13
_atom_site_aniso_U_23
C09 0.023(2) 0.014(2) 0.013(2) -0.003(2) 0.0101(19) -0.0011(19)
C1 0.018(2) 0.015(3) 0.008(2) 0.0051(19) 0.0012(18) 0.0072(19)
C01 0.026(3) 0.013(3) 0.020(2) 0.009(2) 0.016(2) 0.005(2)
C6 0.011(2) 0.017(3) 0.013(2) -0.0002(18) 0.0006(17) -0.0005(19)
C8 0.019(2) 0.008(2) 0.015(2) 0.0007(18) 0.0025(19) 0.0010(18)
C9 0.025(3) 0.014(3) 0.008(2) -0.001(2) 0.0024(19) 0.0011(18)
C010 0.018(2) 0.013(2) 0.011(2) -0.0042(19) 0.0044(18) -0.0031(18)
C2 0.009(2) 0.019(3) 0.017(2) 0.0005(19) 0.0051(18) -0.002(2)
C5 0.036(3) 0.011(3) 0.017(2) -0.008(2) 0.004(2) 0.001(2)
C05 0.015(2) 0.010(2) 0.011(2) -0.0023(18) 0.0027(18) -0.0035(18)
C11 0.0167(11) 0.0053(12) 0.0117(10) -0.0031(9) 0.0046(9) -0.0010(9)
C04 0.009(2) 0.015(2) 0.012(2) -0.0019(18) 0.0030(17) 0.0029(18)
C12 0.019(2) 0.015(3) 0.013(2) 0.004(2) 0.0031(18) -0.002(2)
C011 0.0167(11) 0.0053(12) 0.0117(10) -0.0031(9) 0.0046(9) -0.0010(9)
C4 0.015(2) 0.018(3) 0.014(2) -0.0110(19) 0.0010(18) -0.0032(19)
C3 0.014(2) 0.019(3) 0.010(2) -0.0022(19) 0.0001(17) -0.0037(19)
C012 0.011(2) 0.013(2) 0.013(2) -0.0051(18) 0.0021(18) -0.0013(19)
C06 0.015(2) 0.011(2) 0.019(2) 0.0023(18) 0.0120(19) 0.0025(19)
C03 0.011(2) 0.014(2) 0.011(2) 0.0002(18) 0.0054(17) 0.0028(18)
C08 0.017(2) 0.006(2) 0.020(2) 0.0005(18) 0.0131(19) 0.0021(18)
C7 0.0167(11) 0.0053(12) 0.0117(10) -0.0031(9) 0.0046(9) -0.0010(9)
C10 0.019(2) 0.018(3) 0.016(2) 0.004(2) 0.0064(19) -0.001(2)
C02 0.013(2) 0.018(3) 0.012(2) 0.0066(19) 0.0031(17) 0.0039(19)
La1 0.01000(18) 0.0085(2) 0.00952(17) -0.000000 0.00473(14) 0.000000
La2 0.01095(18) 0.0086(2) 0.00979(17) -0.000000 0.00272(14) 0.000000
N01 0.0144(18) 0.0053(19) 0.0142(17) -0.0023(15) 0.0050(15) -0.0007(15)
N1 0.0139(18) 0.012(2) 0.0085(17) 0.0015(15) 0.0017(14) -0.0029(15)
N2 0.0126(18) 0.013(2) 0.0110(17) -0.0033(15) 0.0043(15) -0.0022(15)
N02 0.0139(19) 0.012(2) 0.0137(18) -0.0019(15) 0.0058(15) 0.0004(16)
O6 0.0210(18) 0.023(2) 0.0208(18) 0.0023(15) 0.0067(14) 0.0040(15)
O1 0.033(2) 0.051(3) 0.0167(17) 0.0285(18) 0.0149(16) 0.0099(17)
O05 0.0076(14) 0.0066(16) 0.0119(14) -0.0001(12) 0.0021(11) -0.0001(12)
O2 0.0178(16) 0.0162(18) 0.0110(14) 0.0038(13) 0.0040(12) 0.0021(13)
O5 0.0155(15) 0.0110(17) 0.0131(15) -0.0015(13) 0.0006(12) 0.0019(13)
O01 0.0143(15) 0.0157(17) 0.0110(14) -0.0003(13) 0.0048(12) -0.0014(13)
O4 0.0119(15) 0.0133(17) 0.0146(15) -0.0007(12) 0.0015(12) -0.0003(13)
O02 0.0133(15) 0.0179(18) 0.0128(15) 0.0022(13) 0.0013(12) 0.0002(13)
O3 0.0197(17) 0.030(2) 0.0185(16) 0.0111(15) 0.0038(14) -0.0043(15)
O04 0.0227(17) 0.0111(17) 0.0238(17) 0.0031(14) 0.0150(14) 0.0036(14)
O20 0.0130(17) 0.017(2) 0.0278(18) -0.0040(14) 0.0078(14) -0.0062(15)
O8 0.033(2) 0.030(2) 0.0243(19) -0.0139(17) 0.0071(18) 0.0031(18)
O03 0.034(2) 0.031(2) 0.0251(18) 0.0207(16) 0.0167(16) 0.0188(16)
O7 0.036(2) 0.043(3) 0.027(2) -0.0138(19) -0.0057(17) -0.0020(19)
C07 0.0167(11) 0.0053(12) 0.0117(10) -0.0031(9) 0.0046(9) -0.0010(9)
C13 0.021(5) 0.019(5) 0.032(5) 0.001(3) 0.004(3) 0.003(3)
O10 0.030(4) 0.021(4) 0.038(4) -0.001(3) 0.011(3) -0.001(3)
O9 0.0142(16) 0.0145(17) 0.0153(16) -0.0000(5) 0.0041(5) -0.0006(5)

loop_
_atom_type_symbol
_atom_type_scat_dispersion_real
_atom_type_scat_dispersion_imag
_atom_type_scat_Cromer_Mann_a1
_atom_type_scat_Cromer_Mann_a2
_atom_type_scat_Cromer_Mann_a3
_atom_type_scat_Cromer_Mann_a4
_atom_type_scat_Cromer_Mann_b1
_atom_type_scat_Cromer_Mann_b2
_atom_type_scat_Cromer_Mann_b3
_atom_type_scat_Cromer_Mann_b4
_atom_type_scat_Cromer_Mann_c
_atom_type_scat_source
_atom_type_scat_dispersion_source
C 0.00313 0.00162 2.31000 1.02000 1.58860 0.86500 20.84390 10.20750 0.56870 51.65120 0.21560 'International Tables Volume C Table 6.1.1.4 (pp. 500-502)' 'Brennan, Cowan, Rev. Sci. Instrum., 1992, 63, 850'
H 0.00000 0.00000 0.49300 0.32291 0.14019 0.04081 10.51090 26.12570 3.14236 57.79970 0.00304 'International Tables Volume C Table 6.1.1.4 (pp. 500-502)' 'Brennan, Cowan, Rev. Sci. Instrum., 1992, 63, 850'
La -0.24309 2.46720 20.57800 19.59900 11.37270 3.28719 2.94817 0.24448 18.77260 133.12399 2.14678 'International Tables Volume C Table 6.1.1.4 (pp. 500-502)' 'Brennan, Cowan, Rev. Sci. Instrum., 1992, 63, 850'
N 0.00612 0.00332 12.21260 3.13220 2.01250 1.16630 0.00570 9.89330 28.99750 0.58260 -11.52900 'International Tables Volume C Table 6.1.1.4 (pp. 500-502)' 'Brennan, Cowan, Rev. Sci. Instrum., 1992, 63, 850'
O 0.01085 0.00610 3.04850 2.28680 1.54630 0.86700 13.27710 5.70110 0.32390 32.90890 0.25080 'International Tables Volume C Table 6.1.1.4 (pp. 500-502)' 'Brennan, Cowan, Rev. Sci. Instrum., 1992, 63, 850'

loop_
_geom_angle_atom_site_label_1
_geom_angle_atom_site_label_2
_geom_angle_atom_site_label_3
_geom_angle
_geom_angle_site_symmetry_1
_geom_angle_site_symmetry_3
_geom_angle_publ_flag
C010 C09 H09 120.4(2) . . ?
C08 C09 H09 120.4(2) . . ?
C08 C09 C010 119.3(4) . . ?
O4 C1 C2 117.2(3) . . ?
O3 C1 C2 117.9(4) . . ?
O3 C1 O4 124.9(4) . . ?
O04 C01 C02 117.0(4) . . ?
O03 C01 C02 117.5(4) . . ?
O03 C01 O04 125.4(4) . . ?
H6b C6 H6a 108.0 . . ?
C7 C6 H6a 109.3(2) . . ?
C7 C6 H6b 109.3(2) . . ?
N2 C6 H6a 109.3(2) . . ?
N2 C6 H6b 109.3(2) . . ?
N2 C6 C7 111.4(3) . . ?
C9 C8 H8 120.6(3) . . ?
C7 C8 H8 120.6(2) . . ?
C7 C8 C9 118.9(4) . . ?
H9 C9 C8 120.3(3) . . ?
C10 C9 C8 119.3(4) . . ?
C10 C9 H9 120.3(2) . . ?
H010 C010 C09 120.7(2) . . ?
C011 C010 C09 118.6(4) . . ?
C011 C010 H010 120.7(3) . . ?
H2a C2 C1 109.3(2) . . ?
H2b C2 C1 109.3(2) . . ?
H2b C2 H2a 108.0 . . ?
N2 C2 C1 111.6(3) . . ?
N2 C2 H2a 109.3(2) . . ?
N2 C2 H2b 109.3(2) . . ?
H5b C5 H5a 108.2 . . ?
O5 C5 H5a 109.7(2) . . ?
O5 C5 H5b 109.7(2) . . ?
H05b C05 H05a 108.2 . . ?
O05 C05 H05a 109.72(19) . . ?
O05 C05 H05b 109.72(18) . . ?
C10 C11 C12 123.8(4) . . ?
N1 C11 C12 113.8(3) . . ?
N1 C11 C10 122.4(4) . . ?
H04b C04 H04a 108.3 . . ?
C03 C04 H04a 109.9(2) . . ?
C03 C04 H04b 109.9(2) . . ?
O05 C04 H04a 109.87(19) . . ?
O05 C04 H04b 109.87(18) . . ?
O05 C04 C03 109.0(3) . . ?
O1 C12 C11 115.3(3) . . ?
O2 C12 C11 119.1(3) . . ?
O2 C12 O1 125.6(4) . . ?
C012 C011 C010 122.7(4) . . ?
N01 C011 C010 122.6(4) . . ?
N01 C011 C012 114.7(3) . . ?
H4b C4 H4a 108.3 . . ?
C3 C4 H4a 109.9(2) . . ?
C3 C4 H4b 109.9(2) . . ?
O5 C4 H4a 109.9(2) . . ?
O5 C4 H4b 109.95(19) . . ?
O5 C4 C3 108.7(3) . . ?
H3a C3 C4 109.1(2) . . ?
H3b C3 C4 109.1(2) . . ?
H3b C3 H3a 107.9 . . ?
N2 C3 C4 112.3(3) . . ?
N2 C3 H3a 109.1(2) . . ?
N2 C3 H3b 109.15(18) . . ?
O01 C012 C011 115.8(4) . . ?
O02 C012 C011 119.1(3) . . ?
O02 C012 O01 125.1(4) . . ?
H06b C06 H06a 108.0 . . ?
N02 C06 H06a 109.4(2) . . ?
N02 C06 H06b 109.4(2) . . ?
C07 C06 H06a 109.4(2) . . ?
C07 C06 H06b 109.44(19) . . ?
C07 C06 N02 111.0(3) . . ?
H03a C03 C04 109.2(2) . . ?
H03b C03 C04 109.2(2) . . ?
H03b C03 H03a 107.9 . . ?
N02 C03 C04 112.2(3) . . ?
N02 C03 H03a 109.2(2) . . ?
N02 C03 H03b 109.2(2) . . ?
H08 C08 C09 120.5(2) . . ?
C07 C08 C09 119.1(4) . . ?
C07 C08 H08 120.5(2) . . ?
C8 C7 C6 121.8(4) . . ?
N1 C7 C6 115.4(3) . . ?
N1 C7 C8 122.8(4) . . ?
C11 C10 C9 118.7(4) . . ?
H10 C10 C9 120.7(2) . . ?
H10 C10 C11 120.7(2) . . ?
H02a C02 C01 109.3(2) . . ?
H02b C02 C01 109.3(2) . . ?
H02b C02 H02a 108.0 . . ?
N02 C02 C01 111.6(3) . . ?
N02 C02 H02a 109.29(19) . . ?
N02 C02 H02b 109.3(2) . . ?
N01 La1 N01 165.08(14) . 2_656 ?
N02 La1 N01 57.89(10) 2_656 2_656 ?
N02 La1 N01 57.89(10) . . ?
N02 La1 N01 120.28(10) . 2_656 ?
N02 La1 N01 120.28(10) 2_656 . ?
N02 La1 N02 167.92(14) . 2_656 ?
O05 La1 N01 118.97(9) 2_656 . ?
O05 La1 N01 118.97(9) . 2_656 ?
O05 La1 N01 74.53(9) 2_656 2_656 ?
O05 La1 N01 74.53(9) . . ?
O05 La1 N02 63.81(9) 2_656 2_656 ?
O05 La1 N02 63.81(9) . . ?
O05 La1 N02 128.15(9) 2_656 . ?
O05 La1 N02 128.15(9) . 2_656 ?
O05 La1 O05 66.06(11) . 2_656 ?
O01 La1 N01 127.75(9) 2_656 . ?
O01 La1 N01 127.75(9) . 2_656 ?
O01 La1 N01 59.43(9) 2_656 2_656 ?
O01 La1 N01 59.43(9) . . ?
O01 La1 N02 110.96(8) . . ?
O01 La1 N02 74.11(9) 2_656 . ?
O01 La1 N02 110.96(8) 2_656 2_656 ?
O01 La1 N02 74.11(9) . 2_656 ?
O01 La1 O05 74.60(8) . . ?
O01 La1 O05 66.21(8) 2_656 . ?
O01 La1 O05 74.60(8) 2_656 2_656 ?
O01 La1 O05 66.21(8) . 2_656 ?
O01 La1 O01 132.97(13) 2_656 . ?
O04 La1 N01 72.78(9) 2_656 . ?
O04 La1 N01 72.78(9) . 2_656 ?
O04 La1 N01 95.54(9) 2_656 2_656 ?
O04 La1 N01 95.54(9) . . ?
O04 La1 N02 109.34(9) 2_656 . ?
O04 La1 N02 60.47(9) . . ?
O04 La1 N02 109.34(9) . 2_656 ?
O04 La1 N02 60.47(9) 2_656 2_656 ?
O04 La1 O05 118.69(9) 2_656 2_656 ?
O04 La1 O05 143.87(8) . 2_656 ?
O04 La1 O05 118.69(9) . . ?
O04 La1 O05 143.87(8) 2_656 . ?
O04 La1 O01 149.10(9) 2_656 2_656 ?
O04 La1 O01 75.80(9) . 2_656 ?
O04 La1 O01 75.80(9) 2_656 . ?
O04 La1 O01 149.10(9) . . ?
O04 La1 O04 79.65(14) . 2_656 ?
N1 La2 N1 160.38(14) 2 . ?
N2 La2 N1 119.52(9) 2 . ?
N2 La2 N1 119.52(9) . 2 ?
N2 La2 N1 58.18(9) 2 2 ?
N2 La2 N1 58.18(9) . . ?
N2 La2 N2 168.38(14) 2 . ?
O2 La2 N1 129.47(9) 2 . ?
O2 La2 N1 59.30(9) . . ?
O2 La2 N1 59.30(9) 2 2 ?
O2 La2 N1 129.47(9) . 2 ?
O2 La2 N2 73.83(9) . 2 ?
O2 La2 N2 73.83(9) 2 . ?
O2 La2 N2 110.66(9) 2 2 ?
O2 La2 N2 110.66(9) . . ?
O2 La2 O2 136.90(12) . 2 ?
O5 La2 N1 120.15(9) . 2 ?
O5 La2 N1 120.15(9) 2 . ?
O5 La2 N1 77.56(9) . . ?
O5 La2 N1 77.56(9) 2 2 ?
O5 La2 N2 63.81(9) . . ?
O5 La2 N2 127.72(9) . 2 ?
O5 La2 N2 127.72(9) 2 . ?
O5 La2 N2 63.81(9) 2 2 ?
O5 La2 O2 76.57(8) . . ?
O5 La2 O2 76.57(8) 2 2 ?
O5 La2 O2 67.28(8) . 2 ?
O5 La2 O2 67.28(8) 2 . ?
O5 La2 O5 65.29(12) 2 . ?
O4 La2 N1 69.98(9) 2 . ?
O4 La2 N1 94.80(9) 2 2 ?
O4 La2 N1 69.98(9) . 2 ?
O4 La2 N1 94.80(9) . . ?
O4 La2 N2 60.89(9) . . ?
O4 La2 N2 60.89(9) 2 2 ?
O4 La2 N2 109.44(9) . 2 ?
O4 La2 N2 109.44(9) 2 . ?
O4 La2 O2 73.00(9) . 2 ?
O4 La2 O2 73.00(9) 2 . ?
O4 La2 O2 148.23(9) . . ?
O4 La2 O2 148.23(9) 2 2 ?
O4 La2 O5 143.59(8) . 2 ?
O4 La2 O5 118.28(9) 2 2 ?
O4 La2 O5 143.59(8) 2 . ?
O4 La2 O5 118.28(9) . . ?
O4 La2 O4 81.21(12) 2 . ?
La1 N01 C011 119.8(2) 2_656 . ?
C07 N01 C011 118.2(3) . . ?
C07 N01 La1 121.7(3) . 2_656 ?
C7 N1 C11 117.8(3) . . ?
La2 N1 C11 119.0(3) . . ?
La2 N1 C7 121.6(2) . . ?
C2 N2 C6 107.4(3) . . ?
C3 N2 C6 109.3(3) . . ?
C3 N2 C2 112.7(3) . . ?
La2 N2 C6 110.6(2) . . ?
La2 N2 C2 105.3(2) . . ?
La2 N2 C3 111.4(2) . . ?
C03 N02 C06 109.3(3) . . ?
C02 N02 C06 109.2(3) . . ?
C02 N02 C03 112.5(3) . . ?
La1 N02 C06 109.0(2) 2_656 . ?
La1 N02 C03 111.5(2) 2_656 . ?
La1 N02 C02 105.2(2) 2_656 . ?
H6d O6 H6c 102(4) . . ?
H1 O1 C12 121(3) . . ?
C04 O05 C05 108.7(3) . . ?
La1 O05 C05 112.2(2) 2_656 . ?
La1 O05 C04 116.1(2) 2_656 . ?
La2 O2 C12 124.8(3) 2 . ?
C4 O5 C5 109.7(3) . . ?
La2 O5 C5 113.4(2) . . ?
La2 O5 C4 116.9(2) . . ?
La1 O01 C012 129.4(3) . . ?
La2 O4 C1 122.5(3) . . ?
La1 O04 C01 122.6(3) 2_656 . ?
H20b O20 H20a 108(4) . . ?
H8b O8 H8a 113(5) . . ?
H7b O7 H7a 105(5) . . ?
C08 C07 C06 123.0(4) . . ?
N01 C07 C06 114.9(3) . . ?
N01 C07 C08 122.1(4) . . ?
H13b C13 H13a 109.5 . . ?
H13c C13 H13a 109.5 . . ?
H13c C13 H13b 109.5 . . ?
O10 C13 H13a 109.5 . . ?
O10 C13 H13b 109.5 . . ?
O10 C13 H13c 109.5 . . ?

loop_
_geom_bond_atom_site_label_1
_geom_bond_atom_site_label_2
_geom_bond_distance
_geom_bond_site_symmetry_2
_geom_bond_publ_flag
C09 H09 0.9500 . ?
C09 C010 1.378(6) . ?
C09 C08 1.369(6) . ?
C1 C2 1.514(6) . ?
C1 O4 1.277(5) . ?
C1 O3 1.243(4) . ?
C01 C02 1.524(5) . ?
C01 O04 1.272(5) . ?
C01 O03 1.245(5) . ?
C6 H6a 0.9900 . ?
C6 H6b 0.9900 . ?
C6 C7 1.519(5) . ?
C6 N2 1.472(5) . ?
C8 H8 0.9500 . ?
C8 C9 1.367(5) . ?
C8 C7 1.397(5) . ?
C9 H9 0.9500 . ?
C9 C10 1.382(6) . ?
C010 H010 0.9500 . ?
C010 C011 1.389(5) . ?
C2 H2a 0.9900 . ?
C2 H2b 0.9900 . ?
C2 N2 1.472(4) . ?
C5 C5 1.498(9) 2 ?
C5 H5a 0.9900 . ?
C5 H5b 0.9900 . ?
C5 O5 1.431(5) . ?
C05 C05 1.503(7) 2_656 ?
C05 H05a 0.9900 . ?
C05 H05b 0.9900 . ?
C05 O05 1.440(4) . ?
C11 C12 1.489(6) . ?
C11 C10 1.381(5) . ?
C11 N1 1.362(4) . ?
C04 H04a 0.9900 . ?
C04 H04b 0.9900 . ?
C04 C03 1.512(5) . ?
C04 O05 1.437(4) . ?
C12 O1 1.273(4) . ?
C12 O2 1.247(5) . ?
C011 C012 1.503(5) . ?
C011 N01 1.337(5) . ?
C4 H4a 0.9900 . ?
C4 H4b 0.9900 . ?
C4 C3 1.502(6) . ?
C4 O5 1.437(5) . ?
C3 H3a 0.9900 . ?
C3 H3b 0.9900 . ?
C3 N2 1.480(5) . ?
C012 O01 1.279(4) . ?
C012 O02 1.244(5) . ?
C06 H06a 0.9900 . ?
C06 H06b 0.9900 . ?
C06 N02 1.475(5) . ?
C06 C07 1.494(6) . ?
C03 H03a 0.9900 . ?
C03 H03b 0.9900 . ?
C03 N02 1.471(5) . ?
C08 H08 0.9500 . ?
C08 C07 1.392(5) . ?
C7 N1 1.322(5) . ?
C10 H10 0.9500 . ?
C02 H02a 0.9900 . ?
C02 H02b 0.9900 . ?
C02 N02 1.473(5) . ?
La1 N01 2.739(3) . ?
La1 N01 2.739(3) 2_656 ?
La1 N02 2.798(3) 2_656 ?
La1 N02 2.798(3) . ?
La1 O05 2.620(3) 2_656 ?
La1 O05 2.620(3) . ?
La1 O01 2.535(3) 2_656 ?
La1 O01 2.535(3) . ?
La1 O04 2.493(3) 2_656 ?
La1 O04 2.493(3) . ?
La2 N1 2.736(3) . ?
La2 N1 2.736(3) 2 ?
La2 N2 2.780(3) 2 ?
La2 N2 2.780(3) . ?
La2 O2 2.619(2) 2 ?
La2 O2 2.619(2) . ?
La2 O5 2.618(3) 2 ?
La2 O5 2.618(3) . ?
La2 O4 2.454(3) . ?
La2 O4 2.454(3) 2 ?
N01 C07 1.342(5) . ?
O6 H6c 0.820(18) . ?
O6 H6d 0.839(18) . ?
O1 H1 0.859(18) . ?
O20 H20a 0.838(18) . ?
O20 H20b 0.841(18) . ?
O8 H8a 0.828(18) . ?
O8 H8b 0.837(18) . ?
O7 H7a 0.841(19) . ?
O7 H7b 0.832(18) . ?
C13 H13a 0.9800 . ?
C13 H13b 0.9800 . ?
C13 H13c 0.9800 . ?
C13 O10 1.4196(10) . ?

loop_
_geom_torsion_atom_site_label_1
_geom_torsion_atom_site_label_2
_geom_torsion_atom_site_label_3
_geom_torsion_atom_site_label_4
_geom_torsion
_geom_torsion_site_symmetry_1
_geom_torsion_site_symmetry_2
_geom_torsion_site_symmetry_3
_geom_torsion_site_symmetry_4
_geom_torsion_publ_flag
C09 C010 C011 C012 -179.9(4) . . . . ?
C09 C010 C011 N01 -0.7(5) . . . . ?
C09 C08 C07 C06 177.2(4) . . . . ?
C09 C08 C07 N01 -1.1(5) . . . . ?
C1 C2 N2 C6 78.0(4) . . . . ?
C1 C2 N2 C3 -161.5(3) . . . . ?
C1 C2 N2 La2 -39.9(3) . . . . ?
C01 C02 N02 C06 75.2(3) . . . . ?
C01 C02 N02 C03 -163.2(3) . . . . ?
C01 C02 N02 La1 -41.6(3) . . . . ?
C6 C7 C8 C9 -178.5(4) . . . . ?
C6 C7 N1 C11 -178.7(3) . . . . ?
C6 C7 N1 La2 16.1(4) . . . . ?
C6 N2 C3 C4 -160.2(3) . . . . ?
C8 C9 C10 C11 2.7(5) . . . . ?
C8 C7 C6 N2 -157.1(4) . . . . ?
C8 C7 N1 C11 2.1(5) . . . . ?
C8 C7 N1 La2 -163.0(3) . . . . ?
C9 C8 C7 N1 0.6(5) . . . . ?
C9 C10 C11 C12 179.1(4) . . . . ?
C9 C10 C11 N1 0.1(5) . . . . ?
C010 C09 C08 C07 -2.0(5) . . . . ?
C010 C011 C012 O01 -178.2(4) . . . . ?
C010 C011 C012 O02 2.6(4) . . . . ?
C010 C011 N01 La1 171.8(3) . . . . ?
C010 C011 N01 C07 -2.4(5) . . . . ?
C2 C1 O4 La2 29.6(4) . . . . ?
C2 N2 C6 C7 -163.9(3) . . . . ?
C2 N2 C3 C4 80.4(3) . . . . ?
C5 C5 O5 C4 177.9(4) 2 . . . ?
C5 C5 O5 La2 45.2(4) 2 . . . ?
C5 O5 C4 C3 178.2(3) . . . . ?
C05 C05 O05 C04 176.3(3) 2_656 . . . ?
C05 C05 O05 La1 46.5(4) . 2_656 2_656 . ?
C05 O05 C04 C03 179.8(3) . . . . ?
C11 C12 O2 La2 16.2(5) . . . . ?
C04 C03 N02 C06 -156.6(3) . . . . ?
C04 C03 N02 C02 82.0(4) . . . . ?
C04 C03 N02 La1 -36.0(3) . . . . ?
C12 C11 N1 C7 178.4(4) . . . . ?
C12 C11 N1 La2 -16.0(4) . . . . ?
C011 C010 C09 C08 2.9(5) . . . . ?
C011 C012 O01 La1 6.3(4) . . . . ?
C011 N01 C07 C06 -175.2(4) . . . . ?
C011 N01 C07 C08 3.3(4) . . . . ?
C4 C3 N2 La2 -37.7(3) . . . . ?
C3 C4 O5 La2 -50.9(3) . . . . ?
C3 N2 C6 C7 73.5(3) . . . . ?
C012 C011 N01 La1 -8.9(4) . . . . ?
C012 C011 N01 C07 176.9(3) . . . . ?
C06 C07 N01 La1 10.7(4) . . . . ?
C03 C04 O05 La1 -52.6(3) . . . . ?
C03 N02 C06 C07 67.9(3) . . . . ?
C08 C07 C06 N02 -147.9(4) . . . . ?
C08 C07 N01 La1 -170.8(3) . . . . ?
C7 C6 N2 La2 -49.6(3) . . . . ?
C7 C8 C9 C10 -3.0(5) . . . . ?
C7 N1 C11 C10 -2.5(5) . . . . ?
C10 C11 C12 O1 2.4(5) . . . . ?
C10 C11 C12 O2 -178.1(4) . . . . ?
C10 C11 N1 La2 163.1(3) . . . . ?
C02 C01 O04 La1 28.1(4) . . . . ?
C02 N02 C06 C07 -168.7(3) . . . . ?
La1 N02 C06 C07 -54.3(2) . . . . ?
La1 O05 C05 C05 46.5(2) . . . 2_656 ?
La1 O01 C012 O02 -174.6(3) . . . . ?
La1 O04 C01 O03 -150.1(3) . . . . ?
La2 O2 C12 O1 -164.4(3) . . . . ?
La2 O5 C5 C5 45.2(2) . 2 2 . ?
La2 O4 C1 O3 -148.7(3) . . . . ?
N01 C011 C012 O01 2.5(4) . . . . ?
N01 C011 C012 O02 -176.6(3) . . . . ?
N01 C07 C06 N02 30.6(4) . . . . ?
N1 C11 C12 O1 -178.5(4) . . . . ?
N1 C11 C12 O2 1.0(4) . . . . ?
N1 C7 C6 N2 23.8(4) . . . . ?
N2 C2 C1 O4 13.4(4) . . . . ?
N2 C2 C1 O3 -168.2(3) . . . . ?
N2 C3 C4 O5 58.7(3) . . . . ?
N02 C03 C04 O05 58.9(3) . . . . ?
N02 C02 C01 O04 15.4(4) . . . . ?
N02 C02 C01 O03 -166.3(3) . . . . ?
O05 C05 C05 O05 -63.39(18) . . 2_656 2_656 ?
O5 C5 C5 O5 -60.9(2) . . 2 2 ?

loop_
_restr_distance_atom_site_label_1
_restr_distance_atom_site_label_2
_restr_distance_site_symmetry_2
_restr_distance_target
_restr_distance_target_weight_param
_restr_distance_diff
O6 H6c 1 0.8400 0.0200 0.0202
O6 H6d 1 0.8400 0.0200 0.0007
O1 H1 1 0.8400 0.0200 -0.0186
O20 H20a 1 0.8400 0.0200 0.0019
O20 H20b 1 0.8400 0.0200 -0.0011
O8 H8a 1 0.8400 0.0200 0.0125
O8 H8b 1 0.8400 0.0200 0.0029
O7 H7a 1 0.8400 0.0200 -0.0005
O7 H7b 1 0.8400 0.0200 0.0076
C13 O10 1 1.4200 0.0010 0.0004

loop_
_restr_U_iso_atom_site_label
_restr_U_iso_weight_param
O9 0.0010

loop_
_restr_U_rigid_atom_site_label_1
_restr_U_rigid_atom_site_label_2
_restr_U_rigid_target_weight_param
_restr_U_rigid_U_parallel
_restr_U_rigid_diff
C13 O10 0.0010 0.0256 -0.0004

loop_
_restr_U_similar_atom_site_label_1
_restr_U_similar_atom_site_label_2
_restr_U_similar_weight_param
C13 O10 0.0100
C13 O9 0.0100
O10 O9 0.0100
